data_4516625
loop_
_publ_author_name
'Martir, Diego Rota'
'Momblona, Cristina'
'Perteg\'as, Antonio'
'Cordes, David B.'
'Slawin, Alexandra M. Z.'
'Bolink, Henk J.'
'Zysman-Colman, Eli'

_publ_section_title
;
 Chiral Iridium(III) Complexes in Light-Emitting Electrochemical Cells:
 Exploring the Impact of Stereochemistry on the Photophysical Properties
 and Device Performances.
;
_journal_issue 49
_journal_name_full 'ACS applied materials &amp; interfaces'
_journal_page_first 33907
_journal_page_last 33915
_journal_paper_doi 10.1021/acsami.6b14050
_journal_volume 8
_journal_year 2016
_chemical_absolute_configuration ad
_chemical_formula_moiety 'C40 H40 Ir N4, F6 P, C H2 Cl2'
_chemical_formula_sum 'C41 H42 Cl2 F6 Ir N4 P'
_chemical_formula_weight 998.90
_space_group_crystal_system orthorhombic
_space_group_IT_number 19
_space_group_name_Hall 'P 2ac 2ab'
_space_group_name_H-M_alt 'P 21 21 21'
_atom_sites_solution_hydrogens geom
_atom_sites_solution_primary direct
_atom_sites_solution_secondary difmap
_audit_creation_date 2016-05-06
_audit_creation_method 'by CrystalStructure 4.1'
_cell_angle_alpha 90.0000
_cell_angle_beta 90.0000
_cell_angle_gamma 90.0000
_cell_formula_units_Z 4
_cell_length_a 13.3394(10)
_cell_length_b 13.8004(12)
_cell_length_c 21.7790(18)
_cell_measurement_reflns_used 14899
_cell_measurement_temperature 173
_cell_measurement_theta_max 25.40
_cell_measurement_theta_min 1.70
_cell_volume 4009.3(6)
_computing_cell_refinement 'CrystalClear-SM Expert 2.1 b45'
_computing_data_collection 'CrystalClear-SM Expert 2.1 b45 (Rigaku, 2015)'
_computing_data_reduction 'CrystalClear-SM Expert 2.1 b45'
_computing_molecular_graphics 'CrystalStructure 4.1'
_computing_publication_material 'CrystalStructure 4.1 (Rigaku, 2014)'
_computing_structure_refinement 'SHELXL2013 (Sheldrick, 2008)'
_computing_structure_solution 'DIRDIF99-PATTY (Gould, et al., 1999)'
_diffrn_ambient_temperature 173
_diffrn_detector_area_resol_mean 5.814
_diffrn_measured_fraction_theta_full 0.997
_diffrn_measured_fraction_theta_max 0.997
_diffrn_measurement_device_type 'Rigaku XtaLAB P200'
_diffrn_measurement_method \w
_diffrn_radiation_type 'Mo K\a'
_diffrn_radiation_wavelength 0.71075
_diffrn_reflns_av_R_equivalents 0.0701
_diffrn_reflns_Laue_measured_fraction_full 0.997
_diffrn_reflns_Laue_measured_fraction_max 0.997
_diffrn_reflns_limit_h_max 15
_diffrn_reflns_limit_h_min -16
_diffrn_reflns_limit_k_max 16
_diffrn_reflns_limit_k_min -16
_diffrn_reflns_limit_l_max 26
_diffrn_reflns_limit_l_min -26
_diffrn_reflns_number 48423
_diffrn_reflns_point_group_measured_fraction_full 0.995
_diffrn_reflns_point_group_measured_fraction_max 0.995
_diffrn_reflns_theta_full 25.242
_diffrn_reflns_theta_max 25.369
_diffrn_reflns_theta_min 1.747
_diffrn_standards_number 0
_exptl_absorpt_coefficient_mu 3.576
_exptl_absorpt_correction_T_max 0.699
_exptl_absorpt_correction_T_min 0.526
_exptl_absorpt_correction_type multi-scan
_exptl_absorpt_process_details 'REQAB (Rigaku, 1998)'
_exptl_crystal_colour yellow
_exptl_crystal_density_diffrn 1.655
_exptl_crystal_density_method 'not measured'
_exptl_crystal_description prism
_exptl_crystal_F_000 1984.00
_exptl_crystal_size_max 0.180
_exptl_crystal_size_mid 0.130
_exptl_crystal_size_min 0.100
_refine_diff_density_max 1.59
_refine_diff_density_min -0.87
_refine_ls_abs_structure_details
;
 Flack x determined using 3049 quotients [(I+)-(I-)]/[(I+)+(I-)]
 (Parsons, Flack and Wagner, Acta Cryst. B69 (2013) 249-259).
;
_refine_ls_abs_structure_Flack -0.009(3)
_refine_ls_extinction_method none
_refine_ls_goodness_of_fit_ref 1.109
_refine_ls_hydrogen_treatment constr
_refine_ls_number_parameters 502
_refine_ls_number_reflns 7319
_refine_ls_number_restraints 0
_refine_ls_R_factor_all 0.0287
_refine_ls_R_factor_gt 0.0267
_refine_ls_shift/su_max 0.001
_refine_ls_structure_factor_coef Fsqd
_refine_ls_weighting_details 'w = 1/[\s^2^(Fo^2^)+(0.0500P)^2^] where P=(Fo^2^+2Fc^2^)/3'
_refine_ls_weighting_scheme calc
_refine_ls_wR_factor_gt 0.0669
_refine_ls_wR_factor_ref 0.0801
_reflns_number_gt 7050
_reflns_number_total 7319
_reflns_threshold_expression F^2^>2.0\s(F^2^)
_cod_data_source_file am6b14050_si_002.cif
_cod_data_source_block 1b
_cod_database_code 4516625

loop_
_space_group_symop_id
_space_group_symop_operation_xyz
1 +X,+Y,+Z
2 1/2+X,1/2-Y,-Z
3 -X,1/2+Y,1/2-Z
4 1/2-X,-Y,1/2+Z

loop_
_atom_site_label
_atom_site_type_symbol
_atom_site_fract_x
_atom_site_fract_y
_atom_site_fract_z
_atom_site_U_iso_or_equiv
_atom_site_adp_type
_atom_site_occupancy
_atom_site_site_symmetry_order
_atom_site_calc_flag
_atom_site_refinement_flags_posn
_atom_site_refinement_flags_adp
Ir1 Ir 0.05194(2) 0.39560(2) 0.57403(2) 0.02405(9) Uani 1 1 d . .
Cl51 Cl 0.0724(3) 0.4393(3) 0.31850(15) 0.0888(10) Uani 1 1 d . .
Cl52 Cl 0.1305(4) 0.5519(4) 0.2128(2) 0.1315(19) Uani 1 1 d . .
P1 P 0.16098(16) 0.86674(15) 0.36924(10) 0.0407(5) Uani 1 1 d . .
F1 F 0.1593(5) 0.8086(5) 0.4328(3) 0.0725(16) Uani 1 1 d . .
F2 F 0.2765(4) 0.8432(4) 0.3604(3) 0.0666(17) Uani 1 1 d . .
F3 F 0.1330(5) 0.7680(4) 0.3348(3) 0.0686(17) Uani 1 1 d . .
F4 F 0.1619(5) 0.9228(5) 0.3055(3) 0.0655(15) Uani 1 1 d . .
F5 F 0.0450(3) 0.8913(5) 0.3776(3) 0.0654(15) Uani 1 1 d . .
F6 F 0.1894(4) 0.9636(4) 0.4041(3) 0.0594(15) Uani 1 1 d . .
N1 N 0.0531(4) 0.2950(4) 0.5053(2) 0.0236(10) Uani 1 1 d . .
N13 N 0.0384(5) 0.4855(4) 0.6480(2) 0.0297(12) Uani 1 1 d . .
N25 N 0.1718(4) 0.4681(4) 0.5265(3) 0.0259(12) Uani 1 1 d . .
N32 N -0.0201(4) 0.5040(4) 0.5207(3) 0.0248(12) Uani 1 1 d . .
C2 C 0.1095(5) 0.2134(5) 0.5168(3) 0.0283(15) Uani 1 1 d . .
C3 C 0.1120(6) 0.1400(6) 0.4727(4) 0.0355(17) Uani 1 1 d . .
H3 H 0.1536 0.0851 0.4792 0.043 Uiso 1 1 calc R U
C4 C 0.0550(6) 0.1456(6) 0.4196(4) 0.0397(16) Uani 1 1 d . .
H4 H 0.0554 0.0944 0.3905 0.048 Uiso 1 1 calc R U
C5 C -0.0019(7) 0.2271(6) 0.4102(4) 0.043(2) Uani 1 1 d . .
H5 H -0.0417 0.2331 0.3743 0.052 Uiso 1 1 calc R U
C6 C -0.0009(6) 0.3007(6) 0.4536(3) 0.0345(16) Uani 1 1 d . .
H6 H -0.0399 0.3571 0.4464 0.041 Uiso 1 1 calc R U
C7 C 0.1583(5) 0.2129(5) 0.5758(3) 0.0299(14) Uani 1 1 d . .
C8 C 0.1367(5) 0.2924(5) 0.6142(3) 0.0304(15) Uani 1 1 d . .
C9 C 0.1779(6) 0.2949(6) 0.6731(3) 0.0345(17) Uani 1 1 d . .
H9 H 0.1623 0.3470 0.7000 0.041 Uiso 1 1 calc R U
C10 C 0.2430(6) 0.2201(6) 0.6928(4) 0.0421(19) Uani 1 1 d . .
H10 H 0.2717 0.2226 0.7327 0.051 Uiso 1 1 calc R U
C11 C 0.2648(6) 0.1437(6) 0.6545(4) 0.0405(18) Uani 1 1 d . .
H11 H 0.3089 0.0939 0.6676 0.049 Uiso 1 1 calc R U
C12 C 0.2221(5) 0.1399(6) 0.5968(4) 0.0366(17) Uani 1 1 d . .
H12 H 0.2365 0.0863 0.5709 0.044 Uiso 1 1 calc R U
C14 C -0.0465(5) 0.4725(5) 0.6825(3) 0.0295(14) Uani 1 1 d . .
C15 C -0.0673(6) 0.5367(6) 0.7307(4) 0.0413(18) Uani 1 1 d . .
H15 H -0.1278 0.5301 0.7533 0.050 Uiso 1 1 calc R U
C16 C -0.0005(7) 0.6098(7) 0.7456(4) 0.048(2) Uani 1 1 d . .
H16 H -0.0133 0.6518 0.7792 0.058 Uiso 1 1 calc R U
C17 C 0.0843(7) 0.6202(6) 0.7110(4) 0.050(2) Uani 1 1 d . .
H17 H 0.1303 0.6709 0.7200 0.059 Uiso 1 1 calc R U
C18 C 0.1035(6) 0.5570(6) 0.6628(4) 0.0378(17) Uani 1 1 d . .
H18 H 0.1635 0.5641 0.6397 0.045 Uiso 1 1 calc R U
C19 C -0.1062(5) 0.3904(6) 0.6644(3) 0.0330(15) Uani 1 1 d . .
C20 C -0.0719(5) 0.3384(5) 0.6133(3) 0.0274(15) Uani 1 1 d . .
C21 C -0.1247(6) 0.2561(6) 0.5955(4) 0.0343(16) Uani 1 1 d . .
H21 H -0.1002 0.2177 0.5625 0.041 Uiso 1 1 calc R U
C22 C -0.2131(6) 0.2290(7) 0.6253(4) 0.0429(19) Uani 1 1 d . .
H22 H -0.2501 0.1743 0.6115 0.051 Uiso 1 1 calc R U
C23 C -0.2459(6) 0.2817(7) 0.6743(4) 0.042(2) Uani 1 1 d . .
H23 H -0.3047 0.2617 0.6954 0.051 Uiso 1 1 calc R U
C24 C -0.1965(6) 0.3618(6) 0.6935(4) 0.0404(19) Uani 1 1 d . .
H24 H -0.2224 0.3989 0.7266 0.048 Uiso 1 1 calc R U
C26 C 0.1449(5) 0.5287(5) 0.4808(3) 0.0266(14) Uani 1 1 d . .
C27 C 0.2152(6) 0.5672(6) 0.4403(3) 0.0327(16) Uani 1 1 d . .
H27 H 0.1942 0.6098 0.4086 0.039 Uiso 1 1 calc R U
C28 C 0.3162(5) 0.5435(5) 0.4461(3) 0.0278(15) Uani 1 1 d . .
C29 C 0.3431(5) 0.4832(5) 0.4949(3) 0.0321(15) Uani 1 1 d . .
H29 H 0.4115 0.4673 0.5014 0.038 Uiso 1 1 calc R U
C30 C 0.2702(5) 0.4463(6) 0.5339(3) 0.0315(15) Uani 1 1 d . .
H30 H 0.2898 0.4048 0.5665 0.038 Uiso 1 1 calc R U
C31 C 0.0355(5) 0.5504(5) 0.4784(3) 0.0252(14) Uani 1 1 d . .
C33 C -0.1194(5) 0.5235(5) 0.5222(4) 0.0297(15) Uani 1 1 d . .
H33 H -0.1588 0.4933 0.5531 0.036 Uiso 1 1 calc R U
C34 C -0.1657(5) 0.5833(5) 0.4824(3) 0.0315(15) Uani 1 1 d . .
H34 H -0.2353 0.5961 0.4870 0.038 Uiso 1 1 calc R U
C35 C -0.1126(5) 0.6267(5) 0.4343(4) 0.0331(17) Uani 1 1 d . .
C36 C -0.0097(5) 0.6122(6) 0.4352(3) 0.0296(15) Uani 1 1 d . .
H36 H 0.0311 0.6448 0.4060 0.036 Uiso 1 1 calc R U
C37 C -0.1631(5) 0.6899(6) 0.3870(3) 0.0357(16) Uani 1 1 d . .
C38 C -0.2731(6) 0.6530(8) 0.3768(5) 0.056(3) Uani 1 1 d . .
H38A H -0.3127 0.6646 0.4140 0.067 Uiso 1 1 calc R U
H38B H -0.2721 0.5835 0.3677 0.067 Uiso 1 1 calc R U
H38C H -0.3032 0.6879 0.3422 0.067 Uiso 1 1 calc R U
C39 C -0.1078(7) 0.6882(8) 0.3259(4) 0.050(2) Uani 1 1 d . .
H39A H -0.1053 0.6217 0.3104 0.060 Uiso 1 1 calc R U
H39B H -0.0394 0.7124 0.3318 0.060 Uiso 1 1 calc R U
H39C H -0.1430 0.7295 0.2964 0.060 Uiso 1 1 calc R U
C40 C -0.1691(7) 0.7937(6) 0.4116(4) 0.052(2) Uani 1 1 d . .
H40A H -0.1016 0.8164 0.4221 0.062 Uiso 1 1 calc R U
H40B H -0.2115 0.7950 0.4483 0.062 Uiso 1 1 calc R U
H40C H -0.1979 0.8360 0.3801 0.062 Uiso 1 1 calc R U
C41 C 0.3953(5) 0.5850(6) 0.4016(3) 0.0334(17) Uani 1 1 d . .
C42 C 0.4864(6) 0.5158(7) 0.3978(5) 0.047(2) Uani 1 1 d . .
H42A H 0.4658 0.4547 0.3787 0.057 Uiso 1 1 calc R U
H42B H 0.5119 0.5032 0.4392 0.057 Uiso 1 1 calc R U
H42C H 0.5393 0.5459 0.3730 0.057 Uiso 1 1 calc R U
C43 C 0.3507(7) 0.5966(8) 0.3371(4) 0.053(2) Uani 1 1 d . .
H43A H 0.2982 0.6462 0.3380 0.064 Uiso 1 1 calc R U
H43B H 0.3218 0.5348 0.3238 0.064 Uiso 1 1 calc R U
H43C H 0.4035 0.6161 0.3084 0.064 Uiso 1 1 calc R U
C44 C 0.4316(7) 0.6830(7) 0.4271(5) 0.054(2) Uani 1 1 d . .
H44A H 0.4462 0.6765 0.4710 0.064 Uiso 1 1 calc R U
H44B H 0.3791 0.7319 0.4212 0.064 Uiso 1 1 calc R U
H44C H 0.4924 0.7031 0.4053 0.064 Uiso 1 1 calc R U
C51 C 0.0603(14) 0.4630(11) 0.2420(6) 0.111(6) Uani 1 1 d . .
H51A H 0.0760 0.4027 0.2193 0.133 Uiso 1 1 calc R U
H51B H -0.0108 0.4786 0.2338 0.133 Uiso 1 1 calc R U

loop_
_atom_site_aniso_label
_atom_site_aniso_U_11
_atom_site_aniso_U_22
_atom_site_aniso_U_33
_atom_site_aniso_U_23
_atom_site_aniso_U_13
_atom_site_aniso_U_12
Ir1 0.01938(13) 0.02577(14) 0.02700(13) 0.00150(11) 0.00258(10) 0.00144(10)
Cl51 0.104(3) 0.095(2) 0.0670(17) 0.0157(16) -0.0012(17) 0.006(2)
Cl52 0.119(3) 0.164(4) 0.111(3) 0.054(3) -0.029(3) -0.076(3)
P1 0.0308(10) 0.0403(11) 0.0511(12) -0.0076(9) 0.0028(9) -0.0029(8)
F1 0.087(4) 0.067(4) 0.063(3) 0.004(3) -0.009(3) -0.009(3)
F2 0.034(3) 0.056(3) 0.110(5) -0.006(3) 0.004(3) 0.011(2)
F3 0.065(4) 0.063(4) 0.077(4) -0.025(3) 0.014(3) -0.024(3)
F4 0.058(3) 0.077(4) 0.062(3) 0.011(3) -0.009(3) -0.006(3)
F5 0.028(2) 0.100(4) 0.068(3) -0.019(3) 0.001(2) 0.000(3)
F6 0.045(3) 0.046(3) 0.087(4) -0.020(3) -0.027(3) 0.006(2)
N1 0.023(2) 0.025(3) 0.022(2) -0.004(2) 0.004(2) 0.001(3)
N13 0.038(3) 0.026(3) 0.025(3) -0.007(2) 0.001(3) 0.003(3)
N25 0.014(3) 0.030(3) 0.033(3) 0.001(2) -0.003(2) 0.003(2)
N32 0.018(3) 0.024(3) 0.032(3) 0.002(2) -0.001(2) 0.003(2)
C2 0.023(3) 0.024(3) 0.038(4) -0.001(3) 0.010(3) -0.002(3)
C3 0.032(4) 0.033(4) 0.041(4) -0.001(3) 0.002(3) 0.007(3)
C4 0.046(4) 0.036(4) 0.037(4) -0.008(3) 0.009(4) -0.004(4)
C5 0.050(5) 0.047(5) 0.031(4) -0.002(3) -0.012(3) 0.005(4)
C6 0.034(4) 0.035(4) 0.035(4) 0.004(3) 0.007(3) 0.006(3)
C7 0.024(3) 0.029(3) 0.037(3) 0.005(3) 0.010(3) 0.000(3)
C8 0.027(4) 0.029(4) 0.036(4) 0.003(3) 0.002(3) -0.004(3)
C9 0.032(4) 0.039(4) 0.032(4) 0.009(3) 0.000(3) -0.003(3)
C10 0.034(4) 0.049(5) 0.044(4) 0.016(4) -0.015(3) -0.006(4)
C11 0.027(4) 0.042(4) 0.053(5) 0.015(4) -0.001(3) 0.006(3)
C12 0.026(4) 0.036(4) 0.048(4) 0.003(3) 0.000(3) 0.004(3)
C14 0.026(3) 0.036(3) 0.027(3) 0.006(3) 0.005(3) 0.007(3)
C15 0.041(5) 0.043(4) 0.039(4) -0.004(4) 0.010(4) 0.012(4)
C16 0.064(5) 0.043(5) 0.038(4) -0.006(4) -0.004(4) 0.010(5)
C17 0.067(6) 0.037(5) 0.044(5) -0.008(4) -0.006(4) -0.010(4)
C18 0.037(4) 0.038(4) 0.039(4) -0.002(4) 0.003(3) -0.008(3)
C19 0.028(3) 0.035(4) 0.036(4) 0.007(4) 0.002(3) 0.003(3)
C20 0.022(3) 0.033(4) 0.027(3) 0.008(3) 0.005(3) 0.004(3)
C21 0.029(4) 0.036(4) 0.038(4) -0.001(3) 0.008(3) -0.004(3)
C22 0.036(4) 0.044(5) 0.048(5) 0.011(4) 0.001(4) -0.010(4)
C23 0.022(4) 0.061(6) 0.043(4) 0.013(4) 0.004(3) -0.006(4)
C24 0.027(4) 0.058(5) 0.036(4) 0.005(4) 0.010(3) 0.007(3)
C26 0.022(3) 0.027(3) 0.031(3) -0.001(3) 0.004(3) 0.003(3)
C27 0.030(4) 0.030(3) 0.038(4) 0.007(3) 0.001(3) 0.002(3)
C28 0.019(3) 0.032(4) 0.033(3) -0.001(3) 0.000(3) -0.001(3)
C29 0.013(3) 0.043(4) 0.040(4) 0.002(3) 0.002(3) 0.002(3)
C30 0.022(3) 0.038(4) 0.035(4) 0.004(3) 0.002(3) 0.006(3)
C31 0.020(3) 0.028(3) 0.027(3) 0.000(3) 0.001(3) 0.000(3)
C33 0.017(3) 0.032(4) 0.040(4) 0.002(3) 0.007(3) 0.000(3)
C34 0.019(3) 0.033(4) 0.042(4) 0.003(3) 0.006(3) 0.003(3)
C35 0.028(4) 0.029(4) 0.042(4) -0.004(3) 0.001(3) 0.001(3)
C36 0.020(3) 0.032(4) 0.037(4) 0.008(4) 0.001(3) 0.000(3)
C37 0.020(3) 0.042(4) 0.045(4) 0.006(4) -0.005(3) 0.003(3)
C38 0.027(4) 0.080(7) 0.061(6) 0.028(5) -0.016(4) -0.008(4)
C39 0.045(5) 0.064(6) 0.040(4) 0.016(4) -0.010(4) 0.008(4)
C40 0.054(5) 0.045(5) 0.056(5) 0.006(4) -0.018(4) 0.014(4)
C41 0.026(4) 0.037(4) 0.037(4) 0.012(3) 0.008(3) 0.005(3)
C42 0.028(4) 0.057(6) 0.056(5) 0.010(5) 0.007(4) 0.009(4)
C43 0.043(5) 0.076(6) 0.040(4) 0.012(5) 0.010(4) 0.003(5)
C44 0.043(5) 0.053(5) 0.065(5) 0.005(5) 0.023(5) -0.009(4)
C51 0.160(16) 0.108(11) 0.065(7) 0.010(7) -0.023(10) -0.071(12)

loop_
_atom_type_symbol
_atom_type_description
_atom_type_scat_dispersion_real
_atom_type_scat_dispersion_imag
_atom_type_scat_source
C C 0.0033 0.0016
;
International Tables for Crystallography
(Vol. C, Tables 4.2.6.8 and 6.1.1.4)
;
H H 0.0000 0.0000
;
International Tables for Crystallography
(Vol. C, Table 6.1.1.4)
;
F F 0.0171 0.0103
;
International Tables for Crystallography
(Vol. C, Tables 4.2.6.8 and 6.1.1.4)
;
Ir Ir -1.4442 7.9887
;
International Tables for Crystallography
(Vol. C, Tables 4.2.6.8 and 6.1.1.4)
;
N N 0.0061 0.0033
;
International Tables for Crystallography
(Vol. C, Tables 4.2.6.8 and 6.1.1.4)
;
P P 0.1023 0.0942
;
International Tables for Crystallography
(Vol. C, Tables 4.2.6.8 and 6.1.1.4)
;
Cl Cl 0.1484 0.1585
;
International Tables for Crystallography
(Vol. C, Tables 4.2.6.8 and 6.1.1.4)
;

loop_
_geom_angle_atom_site_label_1
_geom_angle_atom_site_label_2
_geom_angle_atom_site_label_3
_geom_angle
C8 Ir1 C20 89.9(3)
C8 Ir1 N13 97.9(3)
C20 Ir1 N13 80.3(3)
C8 Ir1 N1 80.4(3)
C20 Ir1 N1 92.9(3)
N13 Ir1 N1 173.0(2)
C8 Ir1 N32 171.0(3)
C20 Ir1 N32 97.8(2)
N13 Ir1 N32 87.9(2)
N1 Ir1 N32 94.7(2)
C8 Ir1 N25 96.9(2)
C20 Ir1 N25 173.1(2)
N13 Ir1 N25 99.4(2)
N1 Ir1 N25 87.6(2)
N32 Ir1 N25 75.3(2)
F6 P1 F2 89.9(3)
F6 P1 F4 90.3(3)
F2 P1 F4 89.2(4)
F6 P1 F5 89.9(3)
F2 P1 F5 179.4(4)
F4 P1 F5 90.2(3)
F6 P1 F3 179.2(4)
F2 P1 F3 89.7(3)
F4 P1 F3 90.4(3)
F5 P1 F3 90.5(3)
F6 P1 F1 90.7(3)
F2 P1 F1 90.9(4)
F4 P1 F1 179.0(4)
F5 P1 F1 89.7(4)
F3 P1 F1 88.6(3)
C6 N1 C2 119.7(6)
C6 N1 Ir1 124.9(5)
C2 N1 Ir1 115.3(4)
C18 N13 C14 119.7(6)
C18 N13 Ir1 125.1(5)
C14 N13 Ir1 115.2(5)
C26 N25 C30 118.8(6)
C26 N25 Ir1 116.5(4)
C30 N25 Ir1 124.0(5)
C31 N32 C33 117.5(6)
C31 N32 Ir1 117.4(4)
C33 N32 Ir1 124.8(5)
N1 C2 C3 118.8(7)
N1 C2 C7 114.4(6)
C3 C2 C7 126.9(7)
C4 C3 C2 121.3(7)
C4 C3 H3 119.3
C2 C3 H3 119.3
C5 C4 C3 118.3(7)
C5 C4 H4 120.9
C3 C4 H4 120.9
C4 C5 C6 119.5(7)
C4 C5 H5 120.2
C6 C5 H5 120.2
N1 C6 C5 122.4(7)
N1 C6 H6 118.8
C5 C6 H6 118.8
C12 C7 C8 119.4(7)
C12 C7 C2 124.8(7)
C8 C7 C2 115.7(6)
C9 C8 C7 119.0(7)
C9 C8 Ir1 126.9(6)
C7 C8 Ir1 114.0(5)
C8 C9 C10 120.1(8)
C8 C9 H9 119.9
C10 C9 H9 119.9
C11 C10 C9 120.3(7)
C11 C10 H10 119.9
C9 C10 H10 119.9
C10 C11 C12 119.7(7)
C10 C11 H11 120.2
C12 C11 H11 120.2
C11 C12 C7 121.5(8)
C11 C12 H12 119.3
C7 C12 H12 119.3
N13 C14 C15 119.4(7)
N13 C14 C19 114.2(6)
C15 C14 C19 126.5(7)
C16 C15 C14 120.6(8)
C16 C15 H15 119.7
C14 C15 H15 119.7
C17 C16 C15 118.7(8)
C17 C16 H16 120.7
C15 C16 H16 120.7
C16 C17 C18 120.2(9)
C16 C17 H17 119.9
C18 C17 H17 119.9
N13 C18 C17 121.3(8)
N13 C18 H18 119.4
C17 C18 H18 119.4
C20 C19 C24 119.4(7)
C20 C19 C14 116.2(6)
C24 C19 C14 124.4(7)
C21 C20 C19 118.4(6)
C21 C20 Ir1 127.9(5)
C19 C20 Ir1 113.7(5)
C20 C21 C22 121.0(7)
C20 C21 H21 119.5
C22 C21 H21 119.5
C23 C22 C21 119.5(8)
C23 C22 H22 120.3
C21 C22 H22 120.3
C24 C23 C22 121.4(7)
C24 C23 H23 119.3
C22 C23 H23 119.3
C23 C24 C19 120.2(8)
C23 C24 H24 119.9
C19 C24 H24 119.9
N25 C26 C27 121.7(6)
N25 C26 C31 114.2(6)
C27 C26 C31 124.1(6)
C28 C27 C26 120.3(7)
C28 C27 H27 119.8
C26 C27 H27 119.8
C27 C28 C29 117.2(6)
C27 C28 C41 121.2(6)
C29 C28 C41 121.6(6)
C30 C29 C28 120.3(6)
C30 C29 H29 119.9
C28 C29 H29 119.9
N25 C30 C29 121.6(7)
N25 C30 H30 119.2
C29 C30 H30 119.2
N32 C31 C36 120.7(6)
N32 C31 C26 114.9(6)
C36 C31 C26 124.4(6)
C34 C33 N32 123.8(7)
C34 C33 H33 118.1
N32 C33 H33 118.1
C33 C34 C35 120.8(6)
C33 C34 H34 119.6
C35 C34 H34 119.6
C36 C35 C34 115.4(7)
C36 C35 C37 122.3(7)
C34 C35 C37 122.2(6)
C35 C36 C31 121.4(7)
C35 C36 H36 119.3
C31 C36 H36 119.3
C35 C37 C39 111.8(6)
C35 C37 C40 109.0(6)
C39 C37 C40 110.2(7)
C35 C37 C38 109.1(6)
C39 C37 C38 108.9(7)
C40 C37 C38 107.7(7)
C37 C38 H38A 109.5
C37 C38 H38B 109.5
H38A C38 H38B 109.5
C37 C38 H38C 109.5
H38A C38 H38C 109.5
H38B C38 H38C 109.5
C37 C39 H39A 109.5
C37 C39 H39B 109.5
H39A C39 H39B 109.5
C37 C39 H39C 109.5
H39A C39 H39C 109.5
H39B C39 H39C 109.5
C37 C40 H40A 109.5
C37 C40 H40B 109.5
H40A C40 H40B 109.5
C37 C40 H40C 109.5
H40A C40 H40C 109.5
H40B C40 H40C 109.5
C43 C41 C44 111.1(7)
C43 C41 C28 110.4(6)
C44 C41 C28 108.3(6)
C43 C41 C42 108.7(7)
C44 C41 C42 108.3(7)
C28 C41 C42 110.0(6)
C41 C42 H42A 109.5
C41 C42 H42B 109.5
H42A C42 H42B 109.5
C41 C42 H42C 109.5
H42A C42 H42C 109.5
H42B C42 H42C 109.5
C41 C43 H43A 109.5
C41 C43 H43B 109.5
H43A C43 H43B 109.5
C41 C43 H43C 109.5
H43A C43 H43C 109.5
H43B C43 H43C 109.5
C41 C44 H44A 109.5
C41 C44 H44B 109.5
H44A C44 H44B 109.5
C41 C44 H44C 109.5
H44A C44 H44C 109.5
H44B C44 H44C 109.5
Cl52 C51 Cl51 117.4(8)
Cl52 C51 H51A 108.0
Cl51 C51 H51A 108.0
Cl52 C51 H51B 108.0
Cl51 C51 H51B 108.0
H51A C51 H51B 107.2

loop_
_geom_bond_atom_site_label_1
_geom_bond_atom_site_label_2
_geom_bond_distance
Ir1 C8 2.018(7)
Ir1 C20 2.021(6)
Ir1 N13 2.042(5)
Ir1 N1 2.042(5)
Ir1 N32 2.123(6)
Ir1 N25 2.151(5)
Cl51 C51 1.705(13)
Cl52 C51 1.670(14)
P1 F6 1.584(5)
P1 F2 1.586(6)
P1 F4 1.589(6)
P1 F5 1.594(5)
P1 F3 1.600(6)
P1 F1 1.600(7)
N1 C6 1.338(10)
N1 C2 1.377(9)
N13 C18 1.353(10)
N13 C14 1.372(9)
N25 C26 1.349(9)
N25 C30 1.357(9)
N32 C31 1.346(9)
N32 C33 1.352(9)
C2 C3 1.396(10)
C2 C7 1.441(11)
C3 C4 1.386(12)
C3 H3 0.9500
C4 C5 1.372(12)
C4 H4 0.9500
C5 C6 1.387(11)
C5 H5 0.9500
C6 H6 0.9500
C7 C12 1.397(10)
C7 C8 1.409(10)
C8 C9 1.396(10)
C9 C10 1.416(11)
C9 H9 0.9500
C10 C11 1.375(12)
C10 H10 0.9500
C11 C12 1.379(12)
C11 H11 0.9500
C12 H12 0.9500
C14 C15 1.401(10)
C14 C19 1.440(11)
C15 C16 1.385(13)
C15 H15 0.9500
C16 C17 1.366(14)
C16 H16 0.9500
C17 C18 1.390(12)
C17 H17 0.9500
C18 H18 0.9500
C19 C20 1.400(10)
C19 C24 1.419(10)
C20 C21 1.392(11)
C21 C22 1.398(11)
C21 H21 0.9500
C22 C23 1.364(13)
C22 H22 0.9500
C23 C24 1.353(12)
C23 H23 0.9500
C24 H24 0.9500
C26 C27 1.392(10)
C26 C31 1.491(9)
C27 C28 1.391(10)
C27 H27 0.9500
C28 C29 1.397(10)
C28 C41 1.544(10)
C29 C30 1.386(10)
C29 H29 0.9500
C30 H30 0.9500
C31 C36 1.405(10)
C33 C34 1.346(10)
C33 H33 0.9500
C34 C35 1.399(11)
C34 H34 0.9500
C35 C36 1.388(10)
C35 C37 1.508(11)
C36 H36 0.9500
C37 C39 1.522(12)
C37 C40 1.530(12)
C37 C38 1.569(11)
C38 H38A 0.9800
C38 H38B 0.9800
C38 H38C 0.9800
C39 H39A 0.9800
C39 H39B 0.9800
C39 H39C 0.9800
C40 H40A 0.9800
C40 H40B 0.9800
C40 H40C 0.9800
C41 C43 1.533(11)
C41 C44 1.541(12)
C41 C42 1.547(11)
C42 H42A 0.9800
C42 H42B 0.9800
C42 H42C 0.9800
C43 H43A 0.9800
C43 H43B 0.9800
C43 H43C 0.9800
C44 H44A 0.9800
C44 H44B 0.9800
C44 H44C 0.9800
C51 H51A 0.9900
C51 H51B 0.9900

loop_
_geom_torsion_atom_site_label_1
_geom_torsion_atom_site_label_2
_geom_torsion_atom_site_label_3
_geom_torsion_atom_site_label_4
_geom_torsion
C6 N1 C2 C3 2.6(10)
Ir1 N1 C2 C3 178.3(5)
C6 N1 C2 C7 -175.7(6)
Ir1 N1 C2 C7 0.0(7)
N1 C2 C3 C4 -3.5(11)
C7 C2 C3 C4 174.6(7)
C2 C3 C4 C5 2.1(12)
C3 C4 C5 C6 0.0(12)
C2 N1 C6 C5 -0.5(11)
Ir1 N1 C6 C5 -175.8(6)
C4 C5 C6 N1 -0.8(12)
N1 C2 C7 C12 -177.6(7)
C3 C2 C7 C12 4.3(11)
N1 C2 C7 C8 3.7(8)
C3 C2 C7 C8 -174.5(7)
C12 C7 C8 C9 -1.5(10)
C2 C7 C8 C9 177.4(6)
C12 C7 C8 Ir1 175.6(5)
C2 C7 C8 Ir1 -5.6(7)
C7 C8 C9 C10 2.0(10)
Ir1 C8 C9 C10 -174.6(6)
C8 C9 C10 C11 -1.0(12)
C9 C10 C11 C12 -0.6(12)
C10 C11 C12 C7 1.1(12)
C8 C7 C12 C11 -0.1(11)
C2 C7 C12 C11 -178.8(7)
C18 N13 C14 C15 3.4(10)
Ir1 N13 C14 C15 -173.9(5)
C18 N13 C14 C19 -176.3(6)
Ir1 N13 C14 C19 6.4(8)
N13 C14 C15 C16 -3.4(11)
C19 C14 C15 C16 176.2(8)
C14 C15 C16 C17 2.4(13)
C15 C16 C17 C18 -1.5(14)
C14 N13 C18 C17 -2.5(11)
Ir1 N13 C18 C17 174.5(6)
C16 C17 C18 N13 1.5(13)
N13 C14 C19 C20 -2.4(9)
C15 C14 C19 C20 177.9(7)
N13 C14 C19 C24 179.3(7)
C15 C14 C19 C24 -0.4(12)
C24 C19 C20 C21 -4.3(10)
C14 C19 C20 C21 177.4(6)
C24 C19 C20 Ir1 175.6(5)
C14 C19 C20 Ir1 -2.7(8)
C19 C20 C21 C22 3.9(11)
Ir1 C20 C21 C22 -176.0(6)
C20 C21 C22 C23 -2.8(12)
C21 C22 C23 C24 2.3(13)
C22 C23 C24 C19 -2.8(12)
C20 C19 C24 C23 3.8(11)
C14 C19 C24 C23 -178.0(7)
C30 N25 C26 C27 1.7(10)
Ir1 N25 C26 C27 -169.3(6)
C30 N25 C26 C31 -177.9(6)
Ir1 N25 C26 C31 11.2(7)
N25 C26 C27 C28 0.1(11)
C31 C26 C27 C28 179.6(7)
C26 C27 C28 C29 -2.2(11)
C26 C27 C28 C41 179.7(7)
C27 C28 C29 C30 2.5(11)
C41 C28 C29 C30 -179.4(7)
C26 N25 C30 C29 -1.4(11)
Ir1 N25 C30 C29 168.8(6)
C28 C29 C30 N25 -0.7(11)
C33 N32 C31 C36 -3.7(10)
Ir1 N32 C31 C36 170.3(5)
C33 N32 C31 C26 177.7(6)
Ir1 N32 C31 C26 -8.3(8)
N25 C26 C31 N32 -2.0(9)
C27 C26 C31 N32 178.5(7)
N25 C26 C31 C36 179.4(7)
C27 C26 C31 C36 -0.1(11)
C31 N32 C33 C34 2.7(11)
Ir1 N32 C33 C34 -170.8(6)
N32 C33 C34 C35 2.7(12)
C33 C34 C35 C36 -6.7(11)
C33 C34 C35 C37 176.8(7)
C34 C35 C36 C31 5.7(11)
C37 C35 C36 C31 -177.8(7)
N32 C31 C36 C35 -0.7(11)
C26 C31 C36 C35 177.8(7)
C36 C35 C37 C39 31.5(11)
C34 C35 C37 C39 -152.2(8)
C36 C35 C37 C40 -90.6(9)
C34 C35 C37 C40 85.7(9)
C36 C35 C37 C38 152.1(8)
C34 C35 C37 C38 -31.7(10)
C27 C28 C41 C43 -34.1(10)
C29 C28 C41 C43 147.8(8)
C27 C28 C41 C44 87.7(9)
C29 C28 C41 C44 -90.3(8)
C27 C28 C41 C42 -154.1(7)
C29 C28 C41 C42 27.9(10)
